data_7037549
loop_
_publ_author_name
'Dang, Qin-Qin'
'Zhan, Yu-Fen'
'Duan, Li-Na'
'Zhang, Xian-Ming'

_publ_section_title
;
 A pyridyl-decorated MOF-505 analogue exhibiting hierarchical porosity,
 selective CO2 capture and catalytic capacity.
;
_journal_issue 46
_journal_name_full 'Dalton transactions (Cambridge, England : 2003)'
_journal_page_first 20027
_journal_page_last 20031
_journal_paper_doi 10.1039/c5dt01943e
_journal_volume 44
_journal_year 2015
_chemical_formula_sum 'C28 H40 Cu2 N2 O17'
_chemical_formula_weight 803.70
_space_group_crystal_system trigonal
_space_group_IT_number 166
_space_group_name_Hall '-R 3 2"'
_space_group_name_H-M_alt 'R -3 m :H'
_symmetry_space_group_name_Hall '-R 3 2"'
_symmetry_space_group_name_H-M 'R -3 m :H'
_atom_sites_solution_hydrogens mixed
_audit_creation_method SHELXL-2014/7
_audit_update_record
;
2015-09-29 deposited with the CCDC.
2015-10-01 downloaded from the CCDC.
;
_cell_angle_alpha 90
_cell_angle_beta 90
_cell_angle_gamma 120
_cell_formula_units_Z 9
_cell_length_a 18.7088(9)
_cell_length_b 18.7088(9)
_cell_length_c 38.2664(14)
_cell_measurement_reflns_used 5021
_cell_measurement_temperature 293(2)
_cell_measurement_theta_max 27.5130
_cell_measurement_theta_min 3.2960
_cell_volume 11599.5(9)
_computing_data_collection
;
CrysAlisPro, Agilent Technologies,
Version 1.171.36.28 (release 01-02-2013 CrysAlis171 .NET)
(compiled Feb  1 2013,16:14:44)
;
_computing_publication_material SHELXL-2014
_computing_structure_refinement 'SHELXL-2014/7 (Sheldrick, 2014)'
_diffrn_ambient_temperature 293(2)
_diffrn_measured_fraction_theta_full 0.998
_diffrn_measured_fraction_theta_max 0.991
_diffrn_measurement_device_type 'Xcalibur, Eos, Gemini'
_diffrn_radiation_type MoK\a
_diffrn_radiation_wavelength 0.71073
_diffrn_reflns_av_R_equivalents 0.0297
_diffrn_reflns_av_unetI/netI 0.0229
_diffrn_reflns_laue_measured_fraction_full 0.998
_diffrn_reflns_laue_measured_fraction_max 0.991
_diffrn_reflns_limit_h_max 23
_diffrn_reflns_limit_h_min -10
_diffrn_reflns_limit_k_max 22
_diffrn_reflns_limit_k_min -18
_diffrn_reflns_limit_l_max 31
_diffrn_reflns_limit_l_min -47
_diffrn_reflns_number 15695
_diffrn_reflns_point_group_measured_fraction_full 0.998
_diffrn_reflns_point_group_measured_fraction_max 0.991
_diffrn_reflns_theta_full 25.242
_diffrn_reflns_theta_max 26.997
_diffrn_reflns_theta_min 2.700
_exptl_absorpt_coefficient_mu 0.850
_exptl_absorpt_correction_T_max 1.00000
_exptl_absorpt_correction_T_min 0.88524
_exptl_absorpt_correction_type multi-scan
_exptl_crystal_colour blue
_exptl_crystal_density_diffrn 0.730
_exptl_crystal_description block
_exptl_crystal_F_000 2556
_exptl_crystal_size_max 0.250
_exptl_crystal_size_mid 0.220
_exptl_crystal_size_min 0.180
_platon_squeeze_details
;
Approximately 66.9% of the unit cell volume comprises a large region of disordered solvent which could not be modelled as discrete atomic sites. We employed PLATON SQUEEZE to calculate the contribution to the diffraction from the solvent region and thereby produced a set of solvent-free diffraction intensities. SQUEEZE estimated a total count of 1125 electrons per unit cell.
The final formula was calculated from the SQUEEZE results combined with elemental anylysis and TGA data.
;
_refine_diff_density_max 0.476
_refine_diff_density_min -0.470
_refine_diff_density_rms 0.045
_refine_ls_extinction_method none
_refine_ls_goodness_of_fit_ref 1.045
_refine_ls_hydrogen_treatment constr
_refine_ls_matrix_type full
_refine_ls_number_parameters 95
_refine_ls_number_reflns 3064
_refine_ls_number_restraints 24
_refine_ls_restrained_S_all 1.042
_refine_ls_R_factor_all 0.0409
_refine_ls_R_factor_gt 0.0330
_refine_ls_shift/su_max 0.006
_refine_ls_shift/su_mean 0.000
_refine_ls_structure_factor_coef Fsqd
_refine_ls_weighting_details 'w=1/[\s^2^(Fo^2^)+(0.0647P)^2^+1.0070P] where P=(Fo^2^+2Fc^2^)/3'
_refine_ls_weighting_scheme calc
_refine_ls_wR_factor_gt 0.0977
_refine_ls_wR_factor_ref 0.1013
_reflns_Friedel_coverage 0.000
_reflns_number_gt 2525
_reflns_number_total 3064
_reflns_threshold_expression 'I > 2\s(I)'
_cod_data_source_file c5dt01943e2.cif
_cod_data_source_block sqz
_cod_original_cell_volume 11599.5(11)
_cod_database_code 7037549
_shelx_shelxl_version_number 2014/7
_shelx_space_group_comment
;
The symmetry employed for this shelxl refinement is uniquely defined
by the following loop, which should always be used as a source of
symmetry information in preference to the above space-group names.
They are only intended as comments.
;
_shelx_estimated_absorpt_t_min 0.816
_shelx_estimated_absorpt_t_max 0.862
_platon_squeeze_void_probe_radius 1.20

loop_
_space_group_symop_operation_xyz
'x, y, z'
'-y, x-y, z'
'-x+y, -x, z'
'x-y, -y, -z'
'-x, -x+y, -z'
'y, x, -z'
'x+2/3, y+1/3, z+1/3'
'-y+2/3, x-y+1/3, z+1/3'
'-x+y+2/3, -x+1/3, z+1/3'
'x-y+2/3, -y+1/3, -z+1/3'
'-x+2/3, -x+y+1/3, -z+1/3'
'y+2/3, x+1/3, -z+1/3'
'x+1/3, y+2/3, z+2/3'
'-y+1/3, x-y+2/3, z+2/3'
'-x+y+1/3, -x+2/3, z+2/3'
'x-y+1/3, -y+2/3, -z+2/3'
'-x+1/3, -x+y+2/3, -z+2/3'
'y+1/3, x+2/3, -z+2/3'
'-x, -y, -z'
'y, -x+y, -z'
'x-y, x, -z'
'-x+y, y, z'
'x, x-y, z'
'-y, -x, z'
'-x+2/3, -y+1/3, -z+1/3'
'y+2/3, -x+y+1/3, -z+1/3'
'x-y+2/3, x+1/3, -z+1/3'
'-x+y+2/3, y+1/3, z+1/3'
'x+2/3, x-y+1/3, z+1/3'
'-y+2/3, -x+1/3, z+1/3'
'-x+1/3, -y+2/3, -z+2/3'
'y+1/3, -x+y+2/3, -z+2/3'
'x-y+1/3, x+2/3, -z+2/3'
'-x+y+1/3, y+2/3, z+2/3'
'x+1/3, x-y+2/3, z+2/3'
'-y+1/3, -x+2/3, z+2/3'

loop_
_atom_site_label
_atom_site_type_symbol
_atom_site_fract_x
_atom_site_fract_y
_atom_site_fract_z
_atom_site_U_iso_or_equiv
_atom_site_adp_type
_atom_site_occupancy
_atom_site_site_symmetry_order
_atom_site_calc_flag
_atom_site_refinement_flags_posn
_atom_site_refinement_flags_adp
_atom_site_refinement_flags_occupancy
_atom_site_disorder_assembly
_atom_site_disorder_group
Cu1 Cu 0.80990(2) 0.61980(2) 0.69524(2) 0.03417(12) Uani 1 2 d S T P . .
O1 O 0.70509(8) 0.55621(8) 0.67042(3) 0.0541(4) Uani 1 1 d . . . . .
O2 O 0.74402(8) 0.63523(8) 0.62252(3) 0.0554(3) Uani 1 1 d . . . . .
C3 C 0.55723(9) 0.44277(9) 0.63948(6) 0.0482(6) Uani 1 2 d S T P . .
H3 H 0.5672 0.4328 0.6623 0.058 Uiso 1 2 calc R U P . .
C1 C 0.69401(11) 0.57354(10) 0.63991(4) 0.0447(4) Uani 1 1 d . . . . .
C2 C 0.61420(12) 0.51456(11) 0.62250(4) 0.0495(5) Uani 1 1 d . . . . .
C5 C 0.52753(11) 0.47247(11) 0.57097(7) 0.0641(9) Uani 1 2 d S T P A .
C4 C 0.59878(13) 0.52920(12) 0.58829(5) 0.0611(6) Uani 1 1 d . . . . .
H4 H 0.6367 0.5775 0.5770 0.073 Uiso 1 1 calc R U . . .
C6 C 0.51311(14) 0.48689(14) 0.53407(8) 0.0777(11) Uani 1 2 d S T P . .
C7 C 0.5412(4) 0.5639(4) 0.52205(14) 0.094(2) Uani 0.375 1 d . U P A 1
H7A H 0.5585 0.6151 0.5340 0.113 Uiso 0.375 1 d R U P A 1
N1 N 0.5412(4) 0.5639(4) 0.52205(14) 0.094(2) Uani 0.125 1 d . U P A 1
C7' C 0.5774(3) 0.5296(4) 0.51215(13) 0.095(2) Uani 0.375 1 d . U P A 2
H7'A H 0.6337 0.5418 0.5133 0.114 Uiso 0.375 1 d R U P A 2
N1' N 0.5774(3) 0.5296(4) 0.51215(13) 0.095(2) Uani 0.125 1 d . U P A 2
O1W O 0.77648(10) 0.5530(2) 0.74367(7) 0.1166(13) Uani 1 2 d S T P . .
H1WA H 0.7399 0.5695 0.7456 0.175 Uiso 0.5 1 d R U P . .
H1WB H 0.7627 0.5014 0.7508 0.175 Uiso 0.5 1 d R U P . .

loop_
_atom_site_aniso_label
_atom_site_aniso_U_11
_atom_site_aniso_U_22
_atom_site_aniso_U_33
_atom_site_aniso_U_23
_atom_site_aniso_U_13
_atom_site_aniso_U_12
Cu1 0.04359(16) 0.02505(16) 0.02770(16) 0.00137(9) 0.00069(4) 0.01253(8)
O1 0.0485(8) 0.0478(7) 0.0448(7) 0.0028(5) -0.0084(5) 0.0080(6)
O2 0.0498(8) 0.0443(7) 0.0492(6) 0.0035(6) -0.0100(6) 0.0063(6)
C3 0.0449(10) 0.0449(10) 0.0423(12) 0.0037(6) -0.0037(6) 0.0130(12)
C1 0.0467(10) 0.0328(9) 0.0427(8) -0.0010(7) -0.0025(7) 0.0109(8)
C2 0.0471(11) 0.0440(10) 0.0436(9) 0.0016(7) -0.0071(7) 0.0125(8)
C5 0.0567(12) 0.0567(12) 0.0487(15) 0.0124(7) -0.0124(7) 0.0058(14)
C4 0.0547(12) 0.0459(11) 0.0519(10) 0.0120(8) -0.0079(9) 0.0022(9)
C6 0.0650(13) 0.0650(13) 0.0523(16) 0.0187(10) -0.0187(10) -0.0055(17)
C7 0.104(5) 0.062(3) 0.064(3) 0.015(2) -0.026(3) 0.002(3)
N1 0.104(5) 0.062(3) 0.064(3) 0.015(2) -0.026(3) 0.002(3)
C7' 0.061(3) 0.099(4) 0.065(3) 0.033(3) -0.019(2) -0.006(3)
N1' 0.061(3) 0.099(4) 0.065(3) 0.033(3) -0.019(2) -0.006(3)
O1W 0.1190(17) 0.138(3) 0.0989(18) 0.086(2) 0.0428(10) 0.0691(15)

loop_
_atom_type_symbol
_atom_type_description
_atom_type_scat_dispersion_real
_atom_type_scat_dispersion_imag
_atom_type_scat_source
C C 0.0033 0.0016 'International Tables Vol C Tables 4.2.6.8 and 6.1.1.4'
H H 0.0000 0.0000 'International Tables Vol C Tables 4.2.6.8 and 6.1.1.4'
Cu Cu 0.3201 1.2651 'International Tables Vol C Tables 4.2.6.8 and 6.1.1.4'
N N 0.0061 0.0033 'International Tables Vol C Tables 4.2.6.8 and 6.1.1.4'
O O 0.0106 0.0060 'International Tables Vol C Tables 4.2.6.8 and 6.1.1.4'

loop_
_geom_angle_atom_site_label_1
_geom_angle_atom_site_label_2
_geom_angle_atom_site_label_3
_geom_angle
_geom_angle_site_symmetry_1
_geom_angle_site_symmetry_3
O1 Cu1 O1 88.55(8) 22_655 .
O1 Cu1 O2 89.88(6) 22_655 25_666
O1 Cu1 O2 167.52(5) . 25_666
O1 Cu1 O2 167.52(5) 22_655 10_566
O1 Cu1 O2 89.88(6) . 10_566
O2 Cu1 O2 88.97(9) 25_666 10_566
O1 Cu1 O1W 98.82(8) 22_655 .
O1 Cu1 O1W 98.82(8) . .
O2 Cu1 O1W 93.66(8) 25_666 .
O2 Cu1 O1W 93.66(8) 10_566 .
O1 Cu1 Cu1 84.37(4) 22_655 25_666
O1 Cu1 Cu1 84.37(4) . 25_666
O2 Cu1 Cu1 83.16(4) 25_666 25_666
O2 Cu1 Cu1 83.16(4) 10_566 25_666
O1W Cu1 Cu1 175.52(10) . 25_666
C1 O1 Cu1 122.58(12) . .
C1 O2 Cu1 123.67(11) . 25_666
C2 C3 C2 120.2(2) . 24_665
O2 C1 O1 125.99(17) . .
O2 C1 C2 116.90(14) . .
O1 C1 C2 117.11(15) . .
C3 C2 C4 119.60(18) . .
C3 C2 C1 120.29(15) . .
C4 C2 C1 120.00(16) . .
C4 C5 C4 119.1(2) 24_665 .
C4 C5 C6 120.42(12) 24_665 .
C4 C5 C6 120.42(12) . .
C5 C4 C2 120.73(18) . .
N1 C6 C7 0.0 24_665 24_665
N1 C6 C7 94.0 24_665 .
C7 C6 C7 94.0(6) 24_665 .
C7' C6 N1' 95.5 . 24_665
C7' C6 C7' 95.5(6) . 24_665
N1' C6 C7' 0.0 24_665 24_665
N1 C6 C5 120.7(3) 24_665 .
C7 C6 C5 120.7(3) 24_665 .
C7 C6 C5 120.7(3) . .
C7' C6 C5 120.5(3) . .
N1' C6 C5 120.5(3) 24_665 .
C7' C6 C5 120.5(3) 24_665 .
C6 C7 N1 94.5(6) . 6_556
C6 C7 C7 94.5(6) . 6_556
N1 C7 C7 0.0 6_556 6_556
C6 C7 N1 43.0(3) . 24_665
N1 C7 N1 89.999(3) 6_556 24_665
C7 C7 N1 89.999(3) 6_556 24_665
C6 C7 C7 43.0(3) . 24_665
N1 C7 C7 90.0 6_556 24_665
C7 C7 C7 89.999(3) 6_556 24_665
N1 C7 C7 0.0 24_665 24_665
C6 C7' N1' 95.6(6) . 6_556
C6 C7' C7' 95.6(6) . 6_556
N1' C7' C7' 0.0 6_556 6_556
C6 C7' C7' 42.3(3) . 24_665
N1' C7' C7' 90.0 6_556 24_665
C7' C7' C7' 90.000(4) 6_556 24_665

loop_
_geom_bond_atom_site_label_1
_geom_bond_atom_site_label_2
_geom_bond_distance
_geom_bond_site_symmetry_2
Cu1 O1 1.9568(12) 22_655
Cu1 O1 1.9569(12) .
Cu1 O2 1.9648(13) 25_666
Cu1 O2 1.9649(12) 10_566
Cu1 O1W 2.146(2) .
Cu1 Cu1 2.6621(5) 25_666
O1 C1 1.256(2) .
O2 C1 1.253(2) .
O2 Cu1 1.9649(12) 25_666
C3 C2 1.389(2) .
C3 C2 1.390(2) 24_665
C1 C2 1.498(2) .
C2 C4 1.397(2) .
C5 C4 1.388(2) 24_665
C5 C4 1.388(2) .
C5 C6 1.487(4) .
C6 N1 1.344(6) 24_665
C6 C7 1.344(6) 24_665
C6 C7 1.344(6) .
C6 C7' 1.352(6) .
C6 N1' 1.352(6) 24_665
C6 C7' 1.352(6) 24_665
C7 N1 1.841(14) 6_556
C7 C7 1.841(14) 6_556
C7 N1 1.967(11) 24_665
C7 C7 1.967(11) 24_665
C7' N1' 1.807(13) 6_556
C7' C7' 1.807(13) 6_556
C7' C7' 2.001(10) 24_665

loop_
_platon_squeeze_void_nr
_platon_squeeze_void_average_x
_platon_squeeze_void_average_y
_platon_squeeze_void_average_z
_platon_squeeze_void_volume
_platon_squeeze_void_count_electrons
_platon_squeeze_void_content
1 -0.062 -0.045 -0.002 7686 1227 ' '
